data_4131888
loop_
_publ_author_name
'Jin, Mingoo'
'Sumitani, Toshiki'
'Sato, Hiroyasu'
'Seki, Tomohiro'
'Ito, Hajime'

_publ_section_title
;
 Mechanical-Stimulation-Triggered and Solvent-Vapor-Induced Reverse
 Single-Crystal-to-Single-Crystal Phase Transitions with Alterations of
 the Luminescence Color.
;
_journal_issue 8
_journal_name_full 'Journal of the American Chemical Society'
_journal_page_first 2875
_journal_page_last 2879
_journal_paper_doi 10.1021/jacs.7b12455
_journal_volume 140
_journal_year 2018
_chemical_formula_moiety 'C24 H15 Au F3 N'
_chemical_formula_sum 'C24 H15 Au F3 N'
_chemical_formula_weight 571.35
_space_group_crystal_system triclinic
_space_group_IT_number 2
_space_group_name_Hall '-P 1'
_space_group_name_H-M_alt 'P -1'
_atom_sites_solution_hydrogens geom
_atom_sites_solution_primary direct
_atom_sites_solution_secondary difmap
_cell_angle_alpha 87.876(2)
_cell_angle_beta 81.512(2)
_cell_angle_gamma 82.835(2)
_cell_formula_units_Z 2
_cell_length_a 8.7329(2)
_cell_length_b 9.2722(2)
_cell_length_c 11.9521(3)
_cell_measurement_reflns_used 9701
_cell_measurement_temperature 93
_cell_measurement_theta_max 29.52
_cell_measurement_theta_min 3.43
_cell_volume 949.55(4)
_computing_cell_refinement 'CrysAlisPro 1.171.39.27b (Rigaku OD, 2015)'
_computing_data_collection 'CrysAlisPro 1.171.39.27b (Rigaku OD, 2015)'
_computing_data_reduction 'CrysAlisPro 1.171.39.27b (Rigaku OD, 2015)'
_computing_molecular_graphics 'CrystalStructure 5.0rc6'
_computing_publication_material 'CrystalStructure 5.0rc6 (Rigaku, 2017)'
_computing_structure_refinement 'SHELXL Version 2016/6 (Sheldrick, 2008)'
_computing_structure_solution 'SHELXT Version 2014/5 (Sheldrick, 2014)'
_diffrn_ambient_temperature 93
_diffrn_detector_area_resol_mean 5.811
_diffrn_measured_fraction_theta_full 0.998
_diffrn_measured_fraction_theta_max 0.857
_diffrn_measurement_device_type 'Rigaku XtaLAB PRO'
_diffrn_measurement_method \w
_diffrn_radiation_type 'Mo K\a'
_diffrn_radiation_wavelength 0.71073
_diffrn_reflns_av_R_equivalents 0.0264
_diffrn_reflns_Laue_measured_fraction_full 0.998
_diffrn_reflns_Laue_measured_fraction_max 0.857
_diffrn_reflns_limit_h_max 11
_diffrn_reflns_limit_h_min -11
_diffrn_reflns_limit_k_max 12
_diffrn_reflns_limit_k_min -11
_diffrn_reflns_limit_l_max 16
_diffrn_reflns_limit_l_min -15
_diffrn_reflns_number 13475
_diffrn_reflns_point_group_measured_fraction_full 0.998
_diffrn_reflns_point_group_measured_fraction_max 0.857
_diffrn_reflns_theta_full 25.242
_diffrn_reflns_theta_max 29.301
_diffrn_reflns_theta_min 2.726
_diffrn_standards_number 0
_exptl_absorpt_coefficient_mu 7.812
_exptl_absorpt_correction_T_max 0.882
_exptl_absorpt_correction_T_min 0.215
_exptl_absorpt_correction_type multi-scan
_exptl_absorpt_process_details
;
CrysAlisPro 1.171.39.27b (Rigaku Oxford Diffraction, 2015)
Empirical absorption correction using spherical harmonics,
 implemented in SCALE3 ABSPACK scaling algorithm.
;
_exptl_crystal_colour colourless
_exptl_crystal_density_diffrn 1.998
_exptl_crystal_density_method 'not measured'
_exptl_crystal_description needle
_exptl_crystal_F_000 544.00
_exptl_crystal_size_max 0.125
_exptl_crystal_size_mid 0.028
_exptl_crystal_size_min 0.016
_refine_diff_density_max 1.16
_refine_diff_density_min -1.00
_refine_ls_extinction_method none
_refine_ls_goodness_of_fit_ref 1.064
_refine_ls_hydrogen_treatment constr
_refine_ls_number_parameters 262
_refine_ls_number_reflns 4451
_refine_ls_number_restraints 0
_refine_ls_R_factor_all 0.0212
_refine_ls_R_factor_gt 0.0195
_refine_ls_shift/su_max 0.003
_refine_ls_structure_factor_coef Fsqd
_refine_ls_weighting_details 'w = 1/[\s^2^(Fo^2^)+(0.0173P)^2^+1.3589P] where P=(Fo^2^+2Fc^2^)/3'
_refine_ls_weighting_scheme calc
_refine_ls_wR_factor_gt 0.0448
_refine_ls_wR_factor_ref 0.0452
_reflns_Friedel_coverage 0.000
_reflns_number_gt 4244
_reflns_number_total 4451
_reflns_threshold_expression F^2^>2.0\s(F^2^)
_cod_data_source_file ja7b12455_si_002.cif
_cod_data_source_block 3Oscsc
_cod_database_code 4131888

loop_
_space_group_symop_id
_space_group_symop_operation_xyz
1 +X,+Y,+Z
2 -X,-Y,-Z

loop_
_atom_site_label
_atom_site_type_symbol
_atom_site_fract_x
_atom_site_fract_y
_atom_site_fract_z
_atom_site_U_iso_or_equiv
_atom_site_adp_type
_atom_site_occupancy
_atom_site_site_symmetry_order
_atom_site_calc_flag
_atom_site_refinement_flags_posn
_atom_site_refinement_flags_adp
Au1 Au 0.49414(2) 0.58872(2) 0.88263(2) 0.01614(4) Uani 1 1 d . .
F1 F 1.0781(3) 0.6887(3) 0.6826(2) 0.0536(7) Uani 1 1 d . .
N1 N 0.2236(3) 0.4194(3) 0.8340(2) 0.0195(5) Uani 1 1 d . .
F3 F 1.1724(2) 0.8251(3) 0.7846(3) 0.0615(8) Uani 1 1 d . .
C8 C 0.3270(3) 0.4746(3) 0.8540(2) 0.0199(6) Uani 1 1 d . .
F2 F 1.0362(3) 0.9193(3) 0.6640(3) 0.0766(11) Uani 1 1 d . .
C1 C 0.6573(3) 0.7221(3) 0.8991(2) 0.0173(5) Uani 1 1 d . .
C6 C 0.6342(3) 0.8303(3) 0.9810(2) 0.0212(6) Uani 1 1 d . .
H6 H 0.543120 0.836122 1.035782 0.025 Uiso 1 1 calc R U
C13 C -0.1681(3) 0.3082(3) 0.8680(3) 0.0231(6) Uani 1 1 d . .
H13 H -0.254941 0.301945 0.925329 0.028 Uiso 1 1 calc R U
C18 C 0.4853(4) 0.3257(4) 0.4343(3) 0.0246(6) Uani 1 1 d . .
H18 H 0.571779 0.328012 0.376078 0.030 Uiso 1 1 calc R U
C16 C 0.2233(4) 0.4167(3) 0.5175(3) 0.0233(6) Uani 1 1 d . .
H16 H 0.132079 0.483176 0.513598 0.028 Uiso 1 1 calc R U
C2 C 0.7943(3) 0.7160(3) 0.8213(2) 0.0184(6) Uani 1 1 d . .
H2 H 0.814547 0.643693 0.765002 0.022 Uiso 1 1 calc R U
C23 C 0.3777(3) 0.1163(3) 0.7035(2) 0.0194(6) Uani 1 1 d . .
H23 H 0.292652 0.112405 0.762669 0.023 Uiso 1 1 calc R U
C17 C 0.3520(4) 0.4182(4) 0.4293(3) 0.0269(7) Uani 1 1 d . .
H17 H 0.344998 0.483709 0.366760 0.032 Uiso 1 1 calc R U
C9 C 0.0923(3) 0.3617(3) 0.8085(3) 0.0198(6) Uani 1 1 d . .
C5 C 0.7407(4) 0.9295(3) 0.9843(3) 0.0234(6) Uani 1 1 d . .
H5 H 0.721037 1.002010 1.040528 0.028 Uiso 1 1 calc R U
C15 C 0.2281(3) 0.3220(3) 0.6075(2) 0.0200(6) Uani 1 1 d . .
C14 C -0.0336(3) 0.3551(3) 0.8941(3) 0.0206(6) Uani 1 1 d . .
H14 H -0.027167 0.382259 0.968977 0.025 Uiso 1 1 calc R U
C19 C 0.4943(3) 0.2264(4) 0.5267(2) 0.0219(6) Uani 1 1 d . .
C10 C 0.0900(3) 0.3207(3) 0.6964(3) 0.0217(6) Uani 1 1 d . .
C24 C 0.3653(3) 0.2228(3) 0.6145(2) 0.0195(6) Uani 1 1 d . .
C3 C 0.9017(3) 0.8149(3) 0.8252(3) 0.0200(6) Uani 1 1 d . .
C7 C 1.0445(4) 0.8110(4) 0.7391(3) 0.0266(7) Uani 1 1 d . .
C4 C 0.8752(4) 0.9231(3) 0.9063(3) 0.0233(6) Uani 1 1 d . .
H4 H 0.947856 0.990880 0.907801 0.028 Uiso 1 1 calc R U
C20 C 0.6281(4) 0.1245(4) 0.5326(3) 0.0243(6) Uani 1 1 d . .
H20 H 0.715141 0.126160 0.474729 0.029 Uiso 1 1 calc R U
C11 C -0.0486(4) 0.2762(4) 0.6734(3) 0.0266(7) Uani 1 1 d . .
H11 H -0.056206 0.249257 0.598631 0.032 Uiso 1 1 calc R U
C22 C 0.5088(4) 0.0204(4) 0.7052(3) 0.0257(7) Uani 1 1 d . .
H22 H 0.514283 -0.049424 0.765189 0.031 Uiso 1 1 calc R U
C21 C 0.6362(4) 0.0243(4) 0.6184(3) 0.0279(7) Uani 1 1 d . .
H21 H 0.727514 -0.042776 0.619696 0.033 Uiso 1 1 calc R U
C12 C -0.1762(4) 0.2704(4) 0.7578(3) 0.0290(7) Uani 1 1 d . .
H12 H -0.269618 0.240196 0.739832 0.035 Uiso 1 1 calc R U

loop_
_atom_site_aniso_label
_atom_site_aniso_U_11
_atom_site_aniso_U_22
_atom_site_aniso_U_33
_atom_site_aniso_U_23
_atom_site_aniso_U_13
_atom_site_aniso_U_12
Au1 0.01394(6) 0.02049(7) 0.01444(6) -0.00236(4) -0.00122(4) -0.00422(4)
F1 0.0420(13) 0.0491(14) 0.0644(16) -0.0311(12) 0.0304(11) -0.0210(11)
N1 0.0179(12) 0.0215(13) 0.0188(12) -0.0063(10) 0.0006(9) -0.0032(10)
F3 0.0180(10) 0.092(2) 0.0754(19) -0.0296(16) -0.0005(11) -0.0109(12)
C8 0.0219(14) 0.0207(15) 0.0160(14) -0.0026(11) 0.0016(11) -0.0025(12)
F2 0.0481(15) 0.073(2) 0.082(2) 0.0471(16) 0.0392(14) 0.0255(14)
C1 0.0170(13) 0.0189(14) 0.0161(13) 0.0006(10) -0.0026(10) -0.0024(11)
C6 0.0210(14) 0.0253(16) 0.0167(14) -0.0020(11) 0.0000(11) -0.0033(12)
C13 0.0174(14) 0.0189(15) 0.0305(16) -0.0051(12) 0.0069(12) -0.0036(11)
C18 0.0242(15) 0.0325(18) 0.0171(14) -0.0077(12) 0.0005(11) -0.0056(13)
C16 0.0210(14) 0.0244(16) 0.0255(16) -0.0057(12) -0.0056(12) -0.0017(12)
C2 0.0182(13) 0.0192(14) 0.0182(14) -0.0046(11) -0.0028(11) -0.0029(11)
C23 0.0210(14) 0.0219(15) 0.0156(13) -0.0053(11) 0.0002(11) -0.0055(11)
C17 0.0357(17) 0.0297(17) 0.0175(15) 0.0001(12) -0.0068(13) -0.0087(14)
C9 0.0147(13) 0.0186(14) 0.0259(15) -0.0071(11) 0.0000(11) -0.0032(11)
C5 0.0292(16) 0.0223(15) 0.0192(14) -0.0054(12) -0.0036(12) -0.0034(12)
C15 0.0213(14) 0.0225(15) 0.0178(14) -0.0053(11) -0.0036(11) -0.0060(11)
C14 0.0206(14) 0.0183(14) 0.0216(15) -0.0043(11) 0.0026(11) -0.0029(11)
C19 0.0210(14) 0.0308(17) 0.0157(14) -0.0101(12) -0.0004(11) -0.0095(12)
C10 0.0200(14) 0.0200(15) 0.0244(15) -0.0060(12) -0.0023(11) 0.0011(11)
C24 0.0190(13) 0.0226(15) 0.0178(14) -0.0084(11) -0.0023(11) -0.0045(11)
C3 0.0166(13) 0.0213(15) 0.0222(15) -0.0014(11) -0.0026(11) -0.0030(11)
C7 0.0191(14) 0.0219(16) 0.0376(19) -0.0019(13) 0.0009(13) -0.0034(12)
C4 0.0245(15) 0.0228(16) 0.0248(15) -0.0022(12) -0.0067(12) -0.0072(12)
C20 0.0215(14) 0.0320(17) 0.0203(15) -0.0086(12) -0.0013(11) -0.0066(12)
C11 0.0221(15) 0.0291(17) 0.0296(17) -0.0095(13) -0.0039(12) -0.0049(13)
C22 0.0308(16) 0.0243(16) 0.0224(15) -0.0038(12) -0.0092(13) 0.0020(13)
C21 0.0227(15) 0.0305(18) 0.0303(17) -0.0103(14) -0.0072(13) 0.0043(13)
C12 0.0166(14) 0.0309(18) 0.041(2) -0.0106(14) -0.0013(13) -0.0082(12)

loop_
_atom_type_symbol
_atom_type_description
_atom_type_scat_dispersion_real
_atom_type_scat_dispersion_imag
_atom_type_scat_source
_atom_type_scat_dispersion_source
C C 0.0030 0.0020 'International Tables Vol.C Table 6.1.1.4.' 'International Tables Vol.C Table 4.2.6.8.'
H H 0.0000 0.0000 'International Tables Vol.C Table 6.1.1.4.' 'International Tables Vol.C Table 4.2.6.8.'
Au Au -2.0130 8.8020 'International Tables Vol.C Table 6.1.1.4.' 'International Tables Vol.C Table 4.2.6.8.'
F F 0.0170 0.0100 'International Tables Vol.C Table 6.1.1.4.' 'International Tables Vol.C Table 4.2.6.8.'
N N 0.0060 0.0030 'International Tables Vol.C Table 6.1.1.4.' 'International Tables Vol.C Table 4.2.6.8.'

loop_
_geom_angle_atom_site_label_1
_geom_angle_atom_site_label_2
_geom_angle_atom_site_label_3
_geom_angle
_geom_angle_site_symmetry_3
C8 Au1 C1 173.64(12) .
C8 Au1 Au1 88.04(9) 2_667
C1 Au1 Au1 97.96(8) 2_667
C8 N1 C9 176.0(3) .
N1 C8 Au1 174.1(3) .
C2 C1 C6 117.0(3) .
C2 C1 Au1 120.0(2) .
C6 C1 Au1 122.8(2) .
C5 C6 C1 122.0(3) .
C5 C6 H6 119.0 .
C1 C6 H6 119.0 .
C14 C13 C12 119.9(3) .
C14 C13 H13 120.0 .
C12 C13 H13 120.0 .
C17 C18 C19 119.7(3) .
C17 C18 H18 120.2 .
C19 C18 H18 120.2 .
C15 C16 C17 121.4(3) .
C15 C16 H16 119.3 .
C17 C16 H16 119.3 .
C3 C2 C1 120.9(3) .
C3 C2 H2 119.5 .
C1 C2 H2 119.5 .
C22 C23 C24 121.4(3) .
C22 C23 H23 119.3 .
C24 C23 H23 119.3 .
C18 C17 C16 120.3(3) .
C18 C17 H17 119.9 .
C16 C17 H17 119.9 .
C14 C9 N1 118.1(3) .
C14 C9 C10 123.0(3) .
N1 C9 C10 118.7(3) .
C4 C5 C6 120.3(3) .
C4 C5 H5 119.8 .
C6 C5 H5 119.8 .
C16 C15 C24 119.7(3) .
C16 C15 C10 120.0(3) .
C24 C15 C10 120.3(3) .
C13 C14 C9 118.7(3) .
C13 C14 H14 120.7 .
C9 C14 H14 120.7 .
C18 C19 C20 121.4(3) .
C18 C19 C24 120.5(3) .
C20 C19 C24 118.1(3) .
C11 C10 C9 116.4(3) .
C11 C10 C15 121.4(3) .
C9 C10 C15 122.2(3) .
C19 C24 C15 118.5(3) .
C19 C24 C23 118.3(3) .
C15 C24 C23 123.2(3) .
C4 C3 C2 121.1(3) .
C4 C3 C7 118.4(3) .
C2 C3 C7 120.5(3) .
F1 C7 F2 107.5(3) .
F1 C7 F3 105.0(3) .
F2 C7 F3 104.3(3) .
F1 C7 C3 113.9(3) .
F2 C7 C3 112.7(3) .
F3 C7 C3 112.7(3) .
C5 C4 C3 118.6(3) .
C5 C4 H4 120.7 .
C3 C4 H4 120.7 .
C21 C20 C19 122.2(3) .
C21 C20 H20 118.9 .
C19 C20 H20 118.9 .
C10 C11 C12 121.3(3) .
C10 C11 H11 119.4 .
C12 C11 H11 119.4 .
C23 C22 C21 120.2(3) .
C23 C22 H22 119.9 .
C21 C22 H22 119.9 .
C20 C21 C22 119.8(3) .
C20 C21 H21 120.1 .
C22 C21 H21 120.1 .
C13 C12 C11 120.6(3) .
C13 C12 H12 119.7 .
C11 C12 H12 119.7 .

loop_
_geom_bond_atom_site_label_1
_geom_bond_atom_site_label_2
_geom_bond_distance
_geom_bond_site_symmetry_2
Au1 C8 1.981(3) .
Au1 C1 2.034(3) .
Au1 Au1 3.2078(2) 2_667
F1 C7 1.320(4) .
N1 C8 1.150(4) .
N1 C9 1.401(4) .
F3 C7 1.334(4) .
F2 C7 1.324(4) .
C1 C2 1.399(4) .
C1 C6 1.403(4) .
C6 C5 1.393(4) .
C6 H6 0.9500 .
C13 C14 1.383(4) .
C13 C12 1.390(5) .
C13 H13 0.9500 .
C18 C17 1.364(5) .
C18 C19 1.416(5) .
C18 H18 0.9500 .
C16 C15 1.366(5) .
C16 C17 1.423(5) .
C16 H16 0.9500 .
C2 C3 1.398(4) .
C2 H2 0.9500 .
C23 C22 1.361(4) .
C23 C24 1.431(4) .
C23 H23 0.9500 .
C17 H17 0.9500 .
C9 C14 1.393(4) .
C9 C10 1.409(4) .
C5 C4 1.384(4) .
C5 H5 0.9500 .
C15 C24 1.427(4) .
C15 C10 1.487(4) .
C14 H14 0.9500 .
C19 C20 1.417(5) .
C19 C24 1.425(4) .
C10 C11 1.394(4) .
C3 C4 1.395(4) .
C3 C7 1.493(4) .
C4 H4 0.9500 .
C20 C21 1.362(5) .
C20 H20 0.9500 .
C11 C12 1.394(5) .
C11 H11 0.9500 .
C22 C21 1.408(5) .
C22 H22 0.9500 .
C21 H21 0.9500 .
C12 H12 0.9500 .

loop_
_geom_torsion_atom_site_label_1
_geom_torsion_atom_site_label_2
_geom_torsion_atom_site_label_3
_geom_torsion_atom_site_label_4
_geom_torsion
C2 C1 C6 C5 1.1(4)
Au1 C1 C6 C5 -173.9(2)
C6 C1 C2 C3 -0.6(4)
Au1 C1 C2 C3 174.5(2)
C19 C18 C17 C16 1.1(5)
C15 C16 C17 C18 -1.3(5)
C1 C6 C5 C4 -0.6(5)
C17 C16 C15 C24 0.6(4)
C17 C16 C15 C10 -178.3(3)
C12 C13 C14 C9 -0.7(5)
N1 C9 C14 C13 175.4(3)
C10 C9 C14 C13 -1.0(5)
C17 C18 C19 C20 177.3(3)
C17 C18 C19 C24 -0.3(4)
C14 C9 C10 C11 1.9(5)
N1 C9 C10 C11 -174.5(3)
C14 C9 C10 C15 -177.1(3)
N1 C9 C10 C15 6.6(4)
C16 C15 C10 C11 67.0(4)
C24 C15 C10 C11 -112.0(3)
C16 C15 C10 C9 -114.2(3)
C24 C15 C10 C9 66.9(4)
C18 C19 C24 C15 -0.4(4)
C20 C19 C24 C15 -178.1(3)
C18 C19 C24 C23 177.4(3)
C20 C19 C24 C23 -0.3(4)
C16 C15 C24 C19 0.2(4)
C10 C15 C24 C19 179.2(3)
C16 C15 C24 C23 -177.5(3)
C10 C15 C24 C23 1.5(4)
C22 C23 C24 C19 0.1(4)
C22 C23 C24 C15 177.8(3)
C1 C2 C3 C4 -0.4(5)
C1 C2 C3 C7 -177.6(3)
C4 C3 C7 F1 165.8(3)
C2 C3 C7 F1 -16.9(4)
C4 C3 C7 F2 -71.4(4)
C2 C3 C7 F2 105.9(4)
C4 C3 C7 F3 46.4(4)
C2 C3 C7 F3 -136.3(3)
C6 C5 C4 C3 -0.5(5)
C2 C3 C4 C5 1.0(5)
C7 C3 C4 C5 178.2(3)
C18 C19 C20 C21 -177.3(3)
C24 C19 C20 C21 0.4(4)
C9 C10 C11 C12 -1.2(5)
C15 C10 C11 C12 177.8(3)
C24 C23 C22 C21 0.0(5)
C19 C20 C21 C22 -0.3(5)
C23 C22 C21 C20 0.1(5)
C14 C13 C12 C11 1.3(5)
C10 C11 C12 C13 -0.4(5)
